data_1549167
loop_
_publ_author_name
'Zorina-Tikhonova, Ekaterina N.'
'Chistyakov, Aleksandr S.'
'Kiskin, Mikhail A.'
'Sidorov, Aleksei A.'
'Dorovatovskii, Pavel V.'
'Zubavichus, Yan V.'
'Voronova, Eugenia D.'
'Godovikov, Ivan A.'
'Korlyukov, Alexander A.'
'Eremenko, Igor L.'
'Vologzhanina, Anna V.'

_publ_section_title
;
 Exploitation of knowledge databases in the synthesis of zinc(II)
 malonates with photo-sensitive and photo-insensitive
 <i>N</i>,<i>N</i>'-containing linkers
;
_journal_issue 3
_journal_name_full IUCrJ
_journal_page_first
;
;
_journal_paper_doi 10.1107/S2052252518001641
_journal_volume 5
_journal_year 2018
_chemical_formula_moiety 'C10 H16 N2 O4 Zn, 2(C7 H11 O4), C10 H8 N2, 2(H2 O)'
_chemical_formula_sum 'C34 H50 N4 O14 Zn'
_chemical_formula_weight 804.15
_chemical_name_systematic
;
Catena((mu-4,4'-bipyridine-N,N')-tetraaqua-zinc(II) bis(hydrogen 
diethylmalonate) 4,4'-bipyridine dihydrate)
;
_space_group_crystal_system monoclinic
_space_group_IT_number 15
_space_group_name_Hall '-C 2yc'
_space_group_name_H-M_alt 'C 1 2/c 1'
_symmetry_space_group_name_Hall '-C 2yc'
_symmetry_space_group_name_H-M 'C 1 2/c 1'
_atom_sites_solution_hydrogens mixed
_audit_creation_date 2016-04-26
_audit_creation_method
;
Olex2 1.2
(compiled 2016.02.19 svn.r3266 for OlexSys, GUI svn.r5155)
;
_cell_angle_alpha 90
_cell_angle_beta 120.3080(10)
_cell_angle_gamma 90
_cell_formula_units_Z 4
_cell_length_a 22.6008(12)
_cell_length_b 11.4154(6)
_cell_length_c 17.1552(9)
_cell_measurement_reflns_used 5437
_cell_measurement_temperature 120
_cell_measurement_theta_max 30.76
_cell_measurement_theta_min 2.64
_cell_volume 3821.1(4)
_computing_molecular_graphics 'Olex2 (Dolomanov et al., 2009)'
_computing_publication_material 'Olex2 (Dolomanov et al., 2009)'
_computing_structure_refinement 'XL (Sheldrick, 2008)'
_diffrn_ambient_temperature 120
_diffrn_detector_area_resol_mean 8
_diffrn_measured_fraction_theta_full 0.995
_diffrn_measured_fraction_theta_max 0.925
_diffrn_measurement_device_type apex
_diffrn_measurement_method '\w and \f scans'
_diffrn_radiation_monochromator graphite
_diffrn_radiation_type MoK\a
_diffrn_radiation_wavelength 0.71073
_diffrn_reflns_av_R_equivalents 0.0291
_diffrn_reflns_av_unetI/netI 0.0269
_diffrn_reflns_Laue_measured_fraction_full 0.995
_diffrn_reflns_Laue_measured_fraction_max 0.925
_diffrn_reflns_limit_h_max 34
_diffrn_reflns_limit_h_min -34
_diffrn_reflns_limit_k_max 17
_diffrn_reflns_limit_k_min -16
_diffrn_reflns_limit_l_max 26
_diffrn_reflns_limit_l_min -26
_diffrn_reflns_number 27960
_diffrn_reflns_point_group_measured_fraction_full 0.995
_diffrn_reflns_point_group_measured_fraction_max 0.925
_diffrn_reflns_theta_full 25.242
_diffrn_reflns_theta_max 33.701
_diffrn_reflns_theta_min 2.067
_diffrn_source 'sealed tube'
_exptl_absorpt_coefficient_mu 0.713
_exptl_absorpt_correction_T_max 0.7466
_exptl_absorpt_correction_T_min 0.5685
_exptl_absorpt_correction_type multi-scan
_exptl_absorpt_process_details
;
SADABS-2014/5 (Bruker,2014/5) was used for absorption correction.
wR2(int) was 0.0902 before and 0.0395 after correction.
The Ratio of minimum to maximum transmission is 0.7615.
The \l/2 correction factor is 0.00150.
;
_exptl_crystal_colour colourless
_exptl_crystal_colour_primary colourless
_exptl_crystal_density_diffrn 1.398
_exptl_crystal_description prism
_exptl_crystal_F_000 1696
_exptl_crystal_size_max 0.46
_exptl_crystal_size_mid 0.28
_exptl_crystal_size_min 0.13
_refine_diff_density_max 0.399
_refine_diff_density_min -0.481
_refine_diff_density_rms 0.070
_refine_ls_extinction_method none
_refine_ls_goodness_of_fit_ref 1.021
_refine_ls_hydrogen_treatment mixed
_refine_ls_matrix_type full
_refine_ls_number_parameters 264
_refine_ls_number_reflns 7041
_refine_ls_number_restraints 0
_refine_ls_restrained_S_all 1.021
_refine_ls_R_factor_all 0.0381
_refine_ls_R_factor_gt 0.0289
_refine_ls_shift/su_max 0.003
_refine_ls_shift/su_mean 0.000
_refine_ls_structure_factor_coef Fsqd
_refine_ls_weighting_details 'w=1/[\s^2^(Fo^2^)+(0.0381P)^2^+1.5000P] where P=(Fo^2^+2Fc^2^)/3'
_refine_ls_weighting_scheme calc
_refine_ls_wR_factor_gt 0.0708
_refine_ls_wR_factor_ref 0.0749
_reflns_Friedel_coverage 0.000
_reflns_number_gt 5947
_reflns_number_total 7041
_reflns_threshold_expression 'I > 2\s(I)'
_cod_data_source_file lq5010.cif
_cod_data_source_block 6
_cod_database_code 1549167
_shelxl_version_number 2014-3
_shelx_space_group_comment
;
The symmetry employed for this shelxl refinement is uniquely defined
by the following loop, which should always be used as a source of
symmetry information in preference to the above space-group names.
They are only intended as comments.
;
_shelx_estimated_absorpt_t_max 0.913
_shelx_estimated_absorpt_t_min 0.735
_olex2_refinement_description
;
1. Others
 Fixed U12: Zn01(0) N1(0) N2(0) C3(0) C4(0)
 Fixed U23: Zn01(0) N1(0) N2(0) C3(0) C4(0)
 Fixed Uiso: H1A(0.025) H1(0.017) H2(0.016) H5(0.015) H6A(0.015) H15A(0.029)
 H15B(0.029) H16A(0.062) H16B(0.062) H16C(0.062) H17A(0.029) H17B(0.029)
 H18A(0.063) H18B(0.063) H18C(0.063) H7(0.024) H8(0.023) H10(0.022) H11(0.024)
 H7A(0.041) H7B(0.041)
 Fixed X: Zn01(0.5) H1A(0.3831) N1(0.5) N2(0.5) H1(0.5648) H2(0.5664) C3(0.5)
 C4(0.5) H5(0.5853) H6A(0.5845) H15A(0.1985) H15B(0.1776) H16A(0.284)
 H16B(0.2378) H16C(0.3008) H17A(0.1618) H17B(0.183) H18A(0.2527) H18B(0.2682)
 H18C(0.1969) H7(0.4308) H8(0.4131) H10(0.6004) H11(0.6114) H7A(0.7092)
 H7B(0.6879)
 Fixed Y: H1A(0.4978) H1(0.7125) H2(0.9155) H5(1.0941) H6A(1.2972)
 H15A(0.3954) H15B(0.3846) H16A(0.2888) H16B(0.2169) H16C(0.2937) H17A(0.6081)
 H17B(0.6056) H18A(0.744) H18B(0.746) H18C(0.7952) H7(0.682) H8(0.8765)
 H10(0.9487) H11(0.7517) H7A(0.9914) H7B(1.003)
 Fixed Z: Zn01(0.75) H1A(0.7342) N1(0.75) N2(0.75) H1(0.8809) H2(0.8853)
 C3(0.75) C4(0.75) H5(0.8747) H6A(0.8687) H15A(0.395) H15B(0.2913) H16A(0.337)
 H16B(0.3666) H16C(0.4394) H17A(0.2802) H17B(0.3843) H18A(0.3168) H18B(0.4188)
 H18C(0.339) H7(0.9528) H8(0.9099) H10(1.1241) H11(1.1616) H7A(1.0097)
 H7B(1.0723)
;
_olex2_submission_special_instructions 'No special instructions were received'

loop_
_space_group_symop_operation_xyz
'x, y, z'
'-x, y, -z+1/2'
'x+1/2, y+1/2, z'
'-x+1/2, y+1/2, -z+1/2'
'-x, -y, -z'
'x, -y, z-1/2'
'-x+1/2, -y+1/2, -z'
'x+1/2, -y+1/2, z-1/2'

loop_
_atom_site_label
_atom_site_type_symbol
_atom_site_fract_x
_atom_site_fract_y
_atom_site_fract_z
_atom_site_U_iso_or_equiv
_atom_site_adp_type
_atom_site_occupancy
_atom_site_site_symmetry_order
_atom_site_calc_flag
_atom_site_refinement_flags_posn
_atom_site_refinement_flags_adp
_atom_site_refinement_flags_occupancy
Zn01 Zn 0.5000 0.50576(2) 0.7500 0.00949(4) Uani 1 2 d S T P
O1 O 0.39286(4) 0.50282(6) 0.69252(5) 0.01661(13) Uani 1 1 d . . .
H1A H 0.3831 0.4978 0.7342 0.025 Uiso 1 1 d GR . .
O2 O 0.49360(4) 0.50676(6) 0.62313(5) 0.01307(12) Uani 1 1 d . . .
N1 N 0.5000 0.69336(9) 0.7500 0.01285(19) Uani 1 2 d S T P
N2 N 0.5000 1.31620(9) 0.7500 0.01197(19) Uani 1 2 d S T P
C1 C 0.53773(5) 0.75450(8) 0.82635(6) 0.01454(16) Uani 1 1 d . . .
H1 H 0.5648 0.7125 0.8809 0.017 Uiso 1 1 calc R . .
C2 C 0.53916(5) 0.87602(8) 0.82961(6) 0.01326(16) Uani 1 1 d . . .
H2 H 0.5664 0.9155 0.8853 0.016 Uiso 1 1 calc R . .
C3 C 0.5000 0.93979(10) 0.7500 0.0105(2) Uani 1 2 d S T P
C4 C 0.5000 1.07006(10) 0.7500 0.0102(2) Uani 1 2 d S T P
C5 C 0.55048(4) 1.13361(7) 0.82320(6) 0.01220(15) Uani 1 1 d . . .
H5 H 0.5853 1.0941 0.8747 0.015 Uiso 1 1 calc R . .
C6 C 0.54905(5) 1.25513(8) 0.81957(6) 0.01258(15) Uani 1 1 d . . .
H6A H 0.5845 1.2972 0.8687 0.015 Uiso 1 1 calc R . .
O3 O 0.30082(4) 0.52454(9) 0.51908(5) 0.0315(2) Uani 1 1 d . . .
O4 O 0.37280(4) 0.53617(8) 0.46724(5) 0.02105(15) Uani 1 1 d . . .
O5 O 0.22393(4) 0.51049(7) 0.20547(5) 0.02523(17) Uani 1 1 d . . .
O6 O 0.33422(4) 0.52650(8) 0.30713(5) 0.02193(15) Uani 1 1 d . . .
C12 C 0.31291(5) 0.52573(9) 0.45617(6) 0.01627(17) Uani 1 1 d . . .
C13 C 0.25152(5) 0.51348(8) 0.35960(6) 0.01417(16) Uani 1 1 d . . .
C14 C 0.26932(5) 0.51707(8) 0.28417(7) 0.01620(17) Uani 1 1 d . . .
C15 C 0.21685(6) 0.39422(10) 0.35339(7) 0.0242(2) Uani 1 1 d . . .
H15A H 0.1985 0.3954 0.3950 0.029 Uiso 1 1 calc R . .
H15B H 0.1776 0.3846 0.2913 0.029 Uiso 1 1 calc R . .
C16 C 0.26404(9) 0.28906(11) 0.37610(11) 0.0411(3) Uani 1 1 d . . .
H16A H 0.2840 0.2888 0.3370 0.062 Uiso 1 1 calc GR . .
H16B H 0.2378 0.2169 0.3666 0.062 Uiso 1 1 calc GR . .
H16C H 0.3008 0.2937 0.4394 0.062 Uiso 1 1 calc GR . .
C17 C 0.20103(6) 0.61447(11) 0.34263(7) 0.0243(2) Uani 1 1 d . . .
H17A H 0.1618 0.6081 0.2802 0.029 Uiso 1 1 calc R . .
H17B H 0.1830 0.6056 0.3843 0.029 Uiso 1 1 calc R . .
C18 C 0.23249(9) 0.73569(12) 0.35544(11) 0.0420(3) Uani 1 1 d . . .
H18A H 0.2527 0.7440 0.3168 0.063 Uiso 1 1 calc GR . .
H18B H 0.2682 0.7460 0.4188 0.063 Uiso 1 1 calc GR . .
H18C H 0.1969 0.7952 0.3390 0.063 Uiso 1 1 calc GR . .
N3 N 0.52216(4) 0.69808(7) 1.06187(6) 0.01772(16) Uani 1 1 d . . .
C7 C 0.46550(5) 0.73724(9) 0.98863(7) 0.02024(19) Uani 1 1 d . . .
H7 H 0.4308 0.6820 0.9528 0.024 Uiso 1 1 calc R . .
C8 C 0.45456(5) 0.85357(8) 0.96213(7) 0.01927(19) Uani 1 1 d . . .
H8 H 0.4131 0.8765 0.9099 0.023 Uiso 1 1 calc R . .
C9 C 0.50467(4) 0.93690(8) 1.01258(6) 0.01306(16) Uani 1 1 d . . .
C10 C 0.56427(5) 0.89601(8) 1.08791(7) 0.01839(18) Uani 1 1 d . . .
H10 H 0.6004 0.9487 1.1241 0.022 Uiso 1 1 calc R . .
C11 C 0.57047(5) 0.77753(8) 1.10972(7) 0.01971(19) Uani 1 1 d . . .
H11 H 0.6114 0.7517 1.1616 0.024 Uiso 1 1 calc R . .
O7 O 0.67465(4) 0.99993(8) 1.01633(5) 0.02724(19) Uani 1 1 d . . .
H7A H 0.7092 0.9914 1.0097 0.041 Uiso 1 1 d G . .
H7B H 0.6879 1.0030 1.0723 0.041 Uiso 1 1 d G . .
H2A H 0.5069(8) 0.4526(15) 0.6084(10) 0.031(4) Uiso 1 1 d . . .
H1B H 0.3627(8) 0.5081(11) 0.6355(11) 0.023(4) Uiso 1 1 d . . .
H2B H 0.4565(8) 0.5229(12) 0.5777(11) 0.024(4) Uiso 1 1 d . . .
H6 H 0.3583(10) 0.5308(17) 0.3669(14) 0.058(6) Uiso 1 1 d . . .

loop_
_atom_site_aniso_label
_atom_site_aniso_U_11
_atom_site_aniso_U_22
_atom_site_aniso_U_33
_atom_site_aniso_U_23
_atom_site_aniso_U_13
_atom_site_aniso_U_12
Zn01 0.01092(7) 0.00652(6) 0.00916(7) 0.000 0.00367(5) 0.000
O1 0.0113(3) 0.0269(4) 0.0106(3) 0.0020(3) 0.0047(2) 0.0020(2)
O2 0.0150(3) 0.0118(3) 0.0102(3) -0.0006(2) 0.0047(2) 0.0026(2)
N1 0.0160(5) 0.0086(4) 0.0132(5) 0.000 0.0068(4) 0.000
N2 0.0132(5) 0.0082(4) 0.0132(5) 0.000 0.0056(4) 0.000
C1 0.0197(4) 0.0088(3) 0.0132(4) 0.0005(3) 0.0069(3) -0.0003(3)
C2 0.0169(4) 0.0092(3) 0.0121(4) -0.0002(3) 0.0061(3) -0.0008(3)
C3 0.0116(5) 0.0083(5) 0.0135(5) 0.000 0.0078(4) 0.000
C4 0.0116(5) 0.0081(5) 0.0119(5) 0.000 0.0067(4) 0.000
C5 0.0128(4) 0.0092(3) 0.0131(4) 0.0005(3) 0.0054(3) 0.0004(3)
C6 0.0132(4) 0.0095(3) 0.0122(4) 0.0000(3) 0.0043(3) -0.0003(3)
O3 0.0165(4) 0.0672(6) 0.0097(3) -0.0016(3) 0.0059(3) -0.0007(4)
O4 0.0115(3) 0.0356(4) 0.0132(3) 0.0007(3) 0.0042(3) -0.0010(3)
O5 0.0216(4) 0.0416(5) 0.0104(3) -0.0032(3) 0.0065(3) -0.0055(3)
O6 0.0163(3) 0.0370(4) 0.0148(3) -0.0023(3) 0.0096(3) -0.0020(3)
C12 0.0130(4) 0.0235(4) 0.0100(4) -0.0006(3) 0.0041(3) 0.0003(3)
C13 0.0113(4) 0.0219(4) 0.0083(4) -0.0004(3) 0.0042(3) 0.0004(3)
C14 0.0165(4) 0.0205(4) 0.0126(4) -0.0018(3) 0.0081(3) -0.0014(3)
C15 0.0252(5) 0.0296(5) 0.0179(5) -0.0029(4) 0.0110(4) -0.0105(4)
C16 0.0606(9) 0.0232(6) 0.0446(8) 0.0002(5) 0.0303(7) -0.0035(6)
C17 0.0209(5) 0.0365(6) 0.0159(4) 0.0046(4) 0.0095(4) 0.0114(4)
C18 0.0587(9) 0.0269(6) 0.0474(8) 0.0043(6) 0.0319(7) 0.0156(6)
N3 0.0200(4) 0.0139(3) 0.0214(4) 0.0020(3) 0.0121(3) -0.0004(3)
C7 0.0221(5) 0.0140(4) 0.0204(5) -0.0001(3) 0.0076(4) -0.0041(3)
C8 0.0205(5) 0.0145(4) 0.0161(4) 0.0018(3) 0.0043(4) -0.0032(3)
C9 0.0147(4) 0.0126(4) 0.0139(4) 0.0009(3) 0.0086(3) -0.0013(3)
C10 0.0145(4) 0.0152(4) 0.0210(5) 0.0019(3) 0.0056(4) -0.0018(3)
C11 0.0169(4) 0.0153(4) 0.0229(5) 0.0045(3) 0.0071(4) 0.0009(3)
O7 0.0190(4) 0.0495(6) 0.0127(3) -0.0005(3) 0.0077(3) 0.0028(3)

loop_
_atom_type_symbol
_atom_type_description
_atom_type_scat_dispersion_real
_atom_type_scat_dispersion_imag
_atom_type_scat_source
C C 0.0033 0.0016 'International Tables Vol C Tables 4.2.6.8 and 6.1.1.4'
H H 0.0000 0.0000 'International Tables Vol C Tables 4.2.6.8 and 6.1.1.4'
N N 0.0061 0.0033 'International Tables Vol C Tables 4.2.6.8 and 6.1.1.4'
O O 0.0106 0.0060 'International Tables Vol C Tables 4.2.6.8 and 6.1.1.4'
Zn Zn 0.2839 1.4301 'International Tables Vol C Tables 4.2.6.8 and 6.1.1.4'

loop_
_geom_angle_atom_site_label_1
_geom_angle_atom_site_label_2
_geom_angle_atom_site_label_3
_geom_angle
_geom_angle_site_symmetry_1
_geom_angle_site_symmetry_3
O1 Zn01 O1 178.18(4) 2_656 .
O1 Zn01 O2 93.04(3) 2_656 2_656
O1 Zn01 O2 86.97(3) . 2_656
O1 Zn01 O2 86.97(3) 2_656 .
O1 Zn01 O2 93.04(3) . .
O1 Zn01 N1 90.913(19) . .
O1 Zn01 N1 90.912(19) 2_656 .
O1 Zn01 N2 89.088(19) 2_656 1_545
O1 Zn01 N2 89.087(19) . 1_545
O2 Zn01 O2 179.38(4) 2_656 .
O2 Zn01 N1 89.689(18) 2_656 .
O2 Zn01 N1 89.688(18) . .
O2 Zn01 N2 90.311(18) 2_656 1_545
O2 Zn01 N2 90.312(18) . 1_545
N1 Zn01 N2 180.0 . 1_545
Zn01 O1 H1A 109.5 . .
Zn01 O1 H1B 126.3(11) . .
H1A O1 H1B 124.2 . .
Zn01 O2 H2A 119.5(11) . .
Zn01 O2 H2B 118.9(10) . .
H2A O2 H2B 104.1(14) . .
C1 N1 Zn01 121.32(5) . .
C1 N1 Zn01 121.32(5) 2_656 .
C1 N1 C1 117.36(11) 2_656 .
C6 N2 Zn01 121.27(5) . 1_565
C6 N2 Zn01 121.27(5) 2_656 1_565
C6 N2 C6 117.46(10) . 2_656
N1 C1 H1 118.3 . .
N1 C1 C2 123.31(9) . .
C2 C1 H1 118.3 . .
C1 C2 H2 120.3 . .
C1 C2 C3 119.35(8) . .
C3 C2 H2 120.3 . .
C2 C3 C2 117.31(11) . 2_656
C2 C3 C4 121.34(5) 2_656 .
C2 C3 C4 121.34(5) . .
C5 C4 C3 121.22(5) 2_656 .
C5 C4 C3 121.22(5) . .
C5 C4 C5 117.56(11) 2_656 .
C4 C5 H5 120.4 . .
C6 C5 C4 119.19(8) . .
C6 C5 H5 120.4 . .
N2 C6 C5 123.27(8) . .
N2 C6 H6A 118.4 . .
C5 C6 H6A 118.4 . .
C14 O6 H6 106.9(13) . .
O3 C12 O4 123.75(9) . .
O3 C12 C13 117.46(9) . .
O4 C12 C13 118.79(8) . .
C12 C13 C15 107.70(8) . .
C12 C13 C17 108.32(8) . .
C14 C13 C12 115.28(8) . .
C14 C13 C15 107.70(8) . .
C14 C13 C17 107.71(8) . .
C17 C13 C15 110.11(9) . .
O5 C14 O6 121.64(9) . .
O5 C14 C13 119.98(9) . .
O6 C14 C13 118.38(8) . .
C13 C15 H15A 108.7 . .
C13 C15 H15B 108.7 . .
H15A C15 H15B 107.6 . .
C16 C15 C13 114.31(10) . .
C16 C15 H15A 108.7 . .
C16 C15 H15B 108.7 . .
C15 C16 H16A 109.5 . .
C15 C16 H16B 109.5 . .
C15 C16 H16C 109.5 . .
H16A C16 H16B 109.5 . .
H16A C16 H16C 109.5 . .
H16B C16 H16C 109.5 . .
C13 C17 H17A 108.8 . .
C13 C17 H17B 108.8 . .
H17A C17 H17B 107.7 . .
C18 C17 C13 113.91(10) . .
C18 C17 H17A 108.8 . .
C18 C17 H17B 108.8 . .
C17 C18 H18A 109.5 . .
C17 C18 H18B 109.5 . .
C17 C18 H18C 109.5 . .
H18A C18 H18B 109.5 . .
H18A C18 H18C 109.5 . .
H18B C18 H18C 109.5 . .
C11 N3 C7 116.61(8) . .
N3 C7 H7 118.1 . .
N3 C7 C8 123.76(9) . .
C8 C7 H7 118.1 . .
C7 C8 H8 120.1 . .
C7 C8 C9 119.70(9) . .
C9 C8 H8 120.1 . .
C8 C9 C9 121.88(10) . 5_677
C10 C9 C8 116.65(9) . .
C10 C9 C9 121.47(10) . 5_677
C9 C10 H10 120.2 . .
C11 C10 C9 119.57(9) . .
C11 C10 H10 120.2 . .
N3 C11 C10 123.69(9) . .
N3 C11 H11 118.2 . .
C10 C11 H11 118.2 . .
H7A O7 H7B 109.5 . .

loop_
_geom_bond_atom_site_label_1
_geom_bond_atom_site_label_2
_geom_bond_distance
_geom_bond_site_symmetry_2
Zn01 O1 2.1040(7) 2_656
Zn01 O1 2.1040(7) .
Zn01 O2 2.1072(7) 2_656
Zn01 O2 2.1072(7) .
Zn01 N1 2.1416(11) .
Zn01 N2 2.1639(10) 1_545
O1 H1A 0.8501 .
O1 H1B 0.867(16) .
O2 H2A 0.783(16) .
O2 H2B 0.828(16) .
N1 C1 1.3425(10) 2_656
N1 C1 1.3425(10) .
N2 Zn01 2.1639(10) 1_565
N2 C6 1.3431(10) 2_656
N2 C6 1.3431(10) .
C1 H1 0.9500 .
C1 C2 1.3881(12) .
C2 H2 0.9500 .
C2 C3 1.3994(10) .
C3 C2 1.3994(11) 2_656
C3 C4 1.4872(17) .
C4 C5 1.3995(10) .
C4 C5 1.3995(10) 2_656
C5 H5 0.9500 .
C5 C6 1.3882(12) .
C6 H6A 0.9500 .
O3 C12 1.2398(12) .
O4 C12 1.2740(12) .
O5 C14 1.2177(12) .
O6 C14 1.3171(12) .
O6 H6 0.89(2) .
C12 C13 1.5392(13) .
C13 C14 1.5374(14) .
C13 C15 1.5474(14) .
C13 C17 1.5430(14) .
C15 H15A 0.9900 .
C15 H15B 0.9900 .
C15 C16 1.5203(19) .
C16 H16A 0.9800 .
C16 H16B 0.9800 .
C16 H16C 0.9800 .
C17 H17A 0.9900 .
C17 H17B 0.9900 .
C17 C18 1.5202(19) .
C18 H18A 0.9800 .
C18 H18B 0.9800 .
C18 H18C 0.9800 .
N3 C7 1.3395(13) .
N3 C11 1.3355(13) .
C7 H7 0.9500 .
C7 C8 1.3848(13) .
C8 H8 0.9500 .
C8 C9 1.3955(13) .
C9 C9 1.4880(18) 5_677
C9 C10 1.3948(13) .
C10 H10 0.9500 .
C10 C11 1.3914(13) .
C11 H11 0.9500 .
O7 H7A 0.8494 .
O7 H7B 0.8500 .

loop_
_geom_torsion_atom_site_label_1
_geom_torsion_atom_site_label_2
_geom_torsion_atom_site_label_3
_geom_torsion_atom_site_label_4
_geom_torsion
_geom_torsion_site_symmetry_1
_geom_torsion_site_symmetry_4
Zn01 N1 C1 C2 -179.79(7) . .
Zn01 N2 C6 C5 178.87(7) 1_565 .
N1 C1 C2 C3 -0.41(13) . .
C1 N1 C1 C2 0.21(7) 2_656 .
C1 C2 C3 C2 0.19(6) . 2_656
C1 C2 C3 C4 -179.81(6) . .
C2 C3 C4 C5 15.64(6) 2_656 2_656
C2 C3 C4 C5 -164.36(6) . 2_656
C2 C3 C4 C5 15.65(6) . .
C2 C3 C4 C5 -164.35(6) 2_656 .
C3 C4 C5 C6 178.96(6) . .
C4 C5 C6 N2 2.22(13) . .
C5 C4 C5 C6 -1.03(6) 2_656 .
C6 N2 C6 C5 -1.13(7) 2_656 .
O3 C12 C13 C14 179.26(9) . .
O3 C12 C13 C15 -60.50(12) . .
O3 C12 C13 C17 58.56(12) . .
O4 C12 C13 C14 -0.89(13) . .
O4 C12 C13 C15 119.34(10) . .
O4 C12 C13 C17 -121.60(10) . .
C12 C13 C14 O5 -178.47(9) . .
C12 C13 C14 O6 1.98(13) . .
C12 C13 C15 C16 -57.70(12) . .
C12 C13 C17 C18 57.41(12) . .
C14 C13 C15 C16 67.21(12) . .
C14 C13 C17 C18 -67.88(12) . .
C15 C13 C14 O5 61.29(12) . .
C15 C13 C14 O6 -118.25(10) . .
C15 C13 C17 C18 174.94(9) . .
C17 C13 C14 O5 -57.44(12) . .
C17 C13 C14 O6 123.02(10) . .
C17 C13 C15 C16 -175.61(10) . .
N3 C7 C8 C9 0.68(17) . .
C7 N3 C11 C10 0.73(16) . .
C7 C8 C9 C9 -179.61(11) . 5_677
C7 C8 C9 C10 0.54(14) . .
C8 C9 C10 C11 -1.07(14) . .
C9 C9 C10 C11 179.08(11) 5_677 .
C9 C10 C11 N3 0.45(17) . .
C11 N3 C7 C8 -1.30(16) . .
